data_4120693
loop_
_publ_author_name
'Zhang, Teng'
'Wang, Cheng'
'Liu, Shubin'
'Wang, Jin-Liang'
'Lin, Wenbin'

_publ_section_title
;
 A biomimetic copper water oxidation catalyst with low overpotential.
;
_journal_issue 1
_journal_name_full 'Journal of the American Chemical Society'
_journal_page_first 273
_journal_page_last 281
_journal_paper_doi 10.1021/ja409267p
_journal_volume 136
_journal_year 2014
_chemical_formula_sum 'C10 H8 Cu N2 O3'
_chemical_formula_weight 267.72
_chemical_name_systematic
; 
 ? 
;
_space_group_IT_number 19
_symmetry_cell_setting orthorhombic
_symmetry_space_group_name_Hall 'P 2ac 2ab'
_symmetry_space_group_name_H-M 'P 21 21 21'
_atom_sites_solution_hydrogens geom
_atom_sites_solution_primary direct
_atom_sites_solution_secondary difmap
_audit_creation_method SHELXL-97
_cell_angle_alpha 90.00
_cell_angle_beta 90.00
_cell_angle_gamma 90.00
_cell_formula_units_Z 4
_cell_length_a 4.38860(10)
_cell_length_b 13.3722(3)
_cell_length_c 15.5729(4)
_cell_measurement_reflns_used 1883
_cell_measurement_temperature 298(2)
_cell_measurement_theta_max 66.38
_cell_measurement_theta_min 4.36
_cell_volume 913.90(4)
_computing_cell_refinement 'Bruker SAINT'
_computing_data_collection 'Bruker APEX2'
_computing_data_reduction 'Bruker SAINT'
_computing_molecular_graphics 'Bruker SHELXTL'
_computing_publication_material 'Bruker SHELXTL'
_computing_structure_refinement 'SHELXL-97 (Sheldrick, 2008)'
_computing_structure_solution 'SHELXS-97 (Sheldrick, 2008)'
_diffrn_ambient_temperature 298(2)
_diffrn_measured_fraction_theta_full 0.971
_diffrn_measured_fraction_theta_max 0.971
_diffrn_measurement_device_type 'Bruker APEX-II CCD'
_diffrn_measurement_method '\f and \w scans'
_diffrn_radiation_monochromator graphite
_diffrn_radiation_source 'fine-focus sealed tube'
_diffrn_radiation_type CuK\a
_diffrn_radiation_wavelength 1.54178
_diffrn_reflns_av_R_equivalents 0.0181
_diffrn_reflns_av_sigmaI/netI 0.0252
_diffrn_reflns_limit_h_max 5
_diffrn_reflns_limit_h_min -4
_diffrn_reflns_limit_k_max 15
_diffrn_reflns_limit_k_min -15
_diffrn_reflns_limit_l_max 18
_diffrn_reflns_limit_l_min -18
_diffrn_reflns_number 3785
_diffrn_reflns_theta_full 66.94
_diffrn_reflns_theta_max 66.94
_diffrn_reflns_theta_min 4.36
_exptl_absorpt_coefficient_mu 3.341
_exptl_absorpt_correction_T_max 0.8669
_exptl_absorpt_correction_T_min 0.2908
_exptl_absorpt_correction_type numerical
_exptl_absorpt_process_details SADABS
_exptl_crystal_density_diffrn 1.946
_exptl_crystal_density_method 'not measured'
_exptl_crystal_F_000 540
_exptl_crystal_size_max 0.49
_exptl_crystal_size_mid 0.10
_exptl_crystal_size_min 0.04
_refine_diff_density_max 1.088
_refine_diff_density_min -0.416
_refine_diff_density_rms 0.082
_refine_ls_abs_structure_details 'Flack H D (1983), Acta Cryst. A39, 876-881'
_refine_ls_abs_structure_Flack 0.55(6)
_refine_ls_extinction_method none
_refine_ls_goodness_of_fit_ref 0.992
_refine_ls_hydrogen_treatment mixed
_refine_ls_matrix_type full
_refine_ls_number_parameters 153
_refine_ls_number_reflns 1511
_refine_ls_number_restraints 1
_refine_ls_restrained_S_all 0.992
_refine_ls_R_factor_all 0.0414
_refine_ls_R_factor_gt 0.0386
_refine_ls_shift/su_max 0.000
_refine_ls_shift/su_mean 0.000
_refine_ls_structure_factor_coef Fsqd
_refine_ls_weighting_details 'calc w=1/[\s^2^(Fo^2^)+(0.1000P)^2^+0.0000P] where P=(Fo^2^+2Fc^2^)/3'
_refine_ls_weighting_scheme calc
_refine_ls_wR_factor_gt 0.1115
_refine_ls_wR_factor_ref 0.1154
_reflns_number_gt 1424
_reflns_number_total 1511
_reflns_threshold_expression >2sigma(I)
_cod_data_source_file ja409267p_si_002.cif
_cod_data_source_block p212121
_cod_original_sg_symbol_H-M 'P 2(1) 2(1) 2(1)'
_cod_database_code 4120693

loop_
_symmetry_equiv_pos_as_xyz
'x, y, z'
'-x+1/2, -y, z+1/2'
'-x, y+1/2, -z+1/2'
'x+1/2, -y+1/2, -z'

loop_
_atom_site_label
_atom_site_type_symbol
_atom_site_fract_x
_atom_site_fract_y
_atom_site_fract_z
_atom_site_U_iso_or_equiv
_atom_site_adp_type
_atom_site_occupancy
_atom_site_symmetry_multiplicity
_atom_site_calc_flag
_atom_site_refinement_flags
O2 O -0.5205(8) 0.0639(2) 0.5427(2) 0.0375(8) Uani 1 1 d .
H11 H 0.17(2) 0.357(4) 0.446(5) 0.12(3) Uiso 1 1 d D
C10 C -0.3936(12) 0.0027(3) 0.4925(3) 0.0364(12) Uani 1 1 d .
Cu1 Cu 0.06124(15) 0.16374(4) 0.45000(4) 0.0274(2) Uani 1 1 d .
N2 N -0.1667(9) 0.0354(3) 0.4387(2) 0.0277(8) Uani 1 1 d .
N1 N 0.2636(9) 0.1143(3) 0.3425(2) 0.0291(9) Uani 1 1 d .
C1 C 0.4791(12) 0.1628(3) 0.2957(3) 0.0332(10) Uani 1 1 d .
C6 C -0.0552(13) -0.0254(3) 0.3754(3) 0.0357(11) Uani 1 1 d .
C5 C 0.1644(12) 0.0227(3) 0.3178(3) 0.0316(10) Uani 1 1 d .
C2 C 0.5723(15) 0.1216(4) 0.2178(3) 0.0458(13) Uani 1 1 d .
H2 H 0.7022 0.1578 0.1823 0.055 Uiso 1 1 calc R
C3 C 0.4763(13) 0.0291(5) 0.1927(3) 0.0480(14) Uani 1 1 d .
H3 H 0.5528 -0.0002 0.1430 0.058 Uiso 1 1 calc R
C4 C 0.2655(14) -0.0199(4) 0.2419(3) 0.0480(14) Uani 1 1 d .
H4 H 0.1902 -0.0817 0.2244 0.058 Uiso 1 1 calc R
C7 C -0.1545(13) -0.1226(4) 0.3674(3) 0.0430(13) Uani 1 1 d .
H7 H -0.0840 -0.1629 0.3230 0.052 Uiso 1 1 calc R
O1 O 0.5892(10) 0.2473(3) 0.3228(2) 0.0494(10) Uani 1 1 d .
O3 O 0.3147(8) 0.2852(2) 0.45606(19) 0.0300(6) Uani 1 1 d D
C8 C -0.3609(13) -0.1591(4) 0.4266(4) 0.0496(14) Uani 1 1 d .
H8 H -0.4177 -0.2260 0.4244 0.060 Uiso 1 1 calc R
C9 C -0.4821(13) -0.0991(3) 0.4878(3) 0.0393(12) Uani 1 1 d .
H9 H -0.6229 -0.1247 0.5266 0.047 Uiso 1 1 calc R
H10 H 0.504(17) 0.276(5) 0.387(4) 0.07(2) Uiso 1 1 d .

loop_
_atom_site_aniso_label
_atom_site_aniso_U_11
_atom_site_aniso_U_22
_atom_site_aniso_U_33
_atom_site_aniso_U_23
_atom_site_aniso_U_13
_atom_site_aniso_U_12
O2 0.044(2) 0.0358(16) 0.0323(14) -0.0040(13) 0.0091(16) -0.0065(14)
C10 0.045(3) 0.031(2) 0.033(2) 0.0040(18) -0.011(2) -0.007(2)
Cu1 0.0356(4) 0.0222(3) 0.0245(3) -0.0049(2) -0.0002(3) -0.0004(3)
N2 0.0283(19) 0.0253(16) 0.0297(17) -0.0020(14) -0.0048(16) 0.0019(15)
N1 0.030(2) 0.0312(18) 0.0267(17) -0.0048(15) -0.0060(16) 0.0071(17)
C1 0.036(3) 0.035(2) 0.0287(19) 0.0073(17) 0.0027(18) 0.008(2)
C6 0.045(3) 0.029(2) 0.033(2) -0.0088(17) -0.015(2) 0.004(2)
C5 0.030(3) 0.033(2) 0.032(2) -0.0083(18) -0.0051(19) 0.009(2)
C2 0.058(4) 0.050(3) 0.029(2) 0.000(2) 0.007(3) 0.016(3)
C3 0.048(4) 0.068(3) 0.028(2) -0.013(2) 0.001(2) 0.011(3)
C4 0.049(4) 0.051(3) 0.044(3) -0.021(2) -0.007(3) 0.011(3)
C7 0.042(3) 0.028(2) 0.059(3) -0.015(2) -0.013(3) 0.001(2)
O1 0.068(3) 0.0341(18) 0.0460(18) 0.0007(14) 0.023(2) -0.0063(19)
O3 0.0342(18) 0.0259(14) 0.0299(14) -0.0056(13) 0.0012(14) -0.0019(14)
C8 0.050(4) 0.023(2) 0.075(4) -0.003(2) -0.020(3) -0.004(2)
C9 0.033(3) 0.034(2) 0.051(3) 0.009(2) -0.012(2) -0.004(2)

loop_
_atom_type_symbol
_atom_type_description
_atom_type_scat_dispersion_real
_atom_type_scat_dispersion_imag
_atom_type_scat_source
C C 0.0181 0.0091 'International Tables Vol C Tables 4.2.6.8 and 6.1.1.4'
H H 0.0000 0.0000 'International Tables Vol C Tables 4.2.6.8 and 6.1.1.4'
N N 0.0311 0.0180 'International Tables Vol C Tables 4.2.6.8 and 6.1.1.4'
O O 0.0492 0.0322 'International Tables Vol C Tables 4.2.6.8 and 6.1.1.4'
Cu Cu -1.9646 0.5888 'International Tables Vol C Tables 4.2.6.8 and 6.1.1.4'

loop_
_geom_angle_atom_site_label_1
_geom_angle_atom_site_label_2
_geom_angle_atom_site_label_3
_geom_angle
_geom_angle_site_symmetry_1
O2 C10 N2 119.5(4) .
O2 C10 C9 122.2(5) .
N2 C10 C9 118.2(4) .
O3 Cu1 O3 89.35(8) 4_456
O3 Cu1 N2 95.13(15) 4_456
O3 Cu1 N2 175.24(15) .
O3 Cu1 N1 171.86(15) 4_456
O3 Cu1 N1 93.55(15) .
N2 Cu1 N1 82.22(16) .
C6 N2 C10 120.7(4) .
C6 N2 Cu1 113.3(3) .
C10 N2 Cu1 125.7(3) .
C5 N1 C1 120.2(4) .
C5 N1 Cu1 113.1(3) .
C1 N1 Cu1 126.7(3) .
O1 C1 N1 120.0(4) .
O1 C1 C2 121.2(5) .
N1 C1 C2 118.8(5) .
N2 C6 C7 120.9(5) .
N2 C6 C5 114.5(4) .
C7 C6 C5 124.6(5) .
N1 C5 C4 120.7(5) .
N1 C5 C6 115.7(4) .
C4 C5 C6 123.6(5) .
C3 C2 C1 121.2(5) .
C2 C3 C4 118.9(5) .
C3 C4 C5 119.8(5) .
C6 C7 C8 118.7(5) .
Cu1 O3 Cu1 129.77(15) 4_556
C9 C8 C7 121.2(5) .
C8 C9 C10 119.8(5) .

loop_
_geom_bond_atom_site_label_1
_geom_bond_atom_site_label_2
_geom_bond_distance
_geom_bond_site_symmetry_2
O2 C10 1.262(6) .
C10 N2 1.372(6) .
C10 C9 1.418(6) .
Cu1 O3 1.943(3) 4_456
Cu1 O3 1.971(3) .
Cu1 N2 1.995(3) .
Cu1 N1 2.007(4) .
N2 C6 1.368(6) .
N1 C5 1.356(6) .
N1 C1 1.359(6) .
C1 O1 1.300(6) .
C1 C2 1.394(6) .
C6 C7 1.376(7) .
C6 C5 1.466(7) .
C5 C4 1.385(6) .
C2 C3 1.364(8) .
C3 C4 1.368(8) .
C7 C8 1.381(8) .
O3 Cu1 1.943(3) 4_556
C8 C9 1.354(8) .
